data_7018067
loop_
_publ_author_name
'Xie, Xiaochen'
'Haddow, Mairi F.'
'Mansell, Stephen M.'
'Norman, Nicholas C.'
'Russell, Christopher A.'

_publ_section_title
;
 Diborane(4) compounds with bidentate diamino groups.
;
_journal_issue 7
_journal_name_full 'Dalton transactions (Cambridge, England : 2003)'
_journal_page_first 2140
_journal_page_last 2147
_journal_paper_doi 10.1039/c2dt11936f
_journal_volume 41
_journal_year 2012
_chemical_formula_moiety 'C44 H32 B2 N4 Sn2, 2(C4 H8 O)'
_chemical_formula_sum 'C52 H48 B2 N4 O2 Sn2'
_chemical_formula_weight 1019.94
_chemical_name_systematic
;
?
;
_space_group_IT_number 14
_symmetry_cell_setting monoclinic
_symmetry_space_group_name_Hall '-P 2ybc'
_symmetry_space_group_name_H-M 'P 1 21/c 1'
_atom_sites_solution_hydrogens geom
_atom_sites_solution_primary direct
_atom_sites_solution_secondary difmap
_audit_creation_method SHELXL-97
_cell_angle_alpha 90.00
_cell_angle_beta 90.211(2)
_cell_angle_gamma 90.00
_cell_formula_units_Z 6
_cell_length_a 25.8356(7)
_cell_length_b 16.9206(4)
_cell_length_c 15.1685(4)
_cell_measurement_reflns_used 9937
_cell_measurement_temperature 100(2)
_cell_measurement_theta_max 29.3485
_cell_measurement_theta_min 2.654
_cell_volume 6630.9(3)
_computing_cell_refinement 'Bruker Apex II'
_computing_data_collection 'Bruker Apex II'
_computing_data_reduction 'Bruker SAINT'
_computing_molecular_graphics 'Bruker ShelXTL'
_computing_publication_material 'Bruker ShelXTL'
_computing_structure_refinement 'SHELXL-97 (Sheldrick, 2008)'
_computing_structure_solution 'SHELXS-97 (Sheldrick, 2008)'
_diffrn_ambient_temperature 100(2)
_diffrn_measured_fraction_theta_full 0.995
_diffrn_measured_fraction_theta_max 0.995
_diffrn_measurement_device_type 'Bruker Apex II kappa CCD area detector'
_diffrn_measurement_method 'phi and omega scans'
_diffrn_radiation_monochromator graphite
_diffrn_radiation_source 'fine-focus sealed tube'
_diffrn_radiation_type MoK\a
_diffrn_radiation_wavelength 0.71073
_diffrn_reflns_av_R_equivalents 0.0529
_diffrn_reflns_av_sigmaI/netI 0.0450
_diffrn_reflns_limit_h_max 34
_diffrn_reflns_limit_h_min -35
_diffrn_reflns_limit_k_max 23
_diffrn_reflns_limit_k_min -23
_diffrn_reflns_limit_l_max 21
_diffrn_reflns_limit_l_min -21
_diffrn_reflns_number 91482
_diffrn_reflns_theta_full 29.66
_diffrn_reflns_theta_max 29.66
_diffrn_reflns_theta_min 1.80
_exptl_absorpt_coefficient_mu 1.177
_exptl_absorpt_correction_T_max 0.7459
_exptl_absorpt_correction_T_min 0.6425
_exptl_absorpt_correction_type multi-scan
_exptl_absorpt_process_details 'SADABS 2007/2 (Sheldrick, G.M., 2007)'
_exptl_crystal_colour yellow
_exptl_crystal_density_diffrn 1.533
_exptl_crystal_density_method 'not measured'
_exptl_crystal_description block
_exptl_crystal_F_000 3084
_exptl_crystal_size_max 0.2
_exptl_crystal_size_mid 0.2
_exptl_crystal_size_min 0.2
_refine_diff_density_max 1.973
_refine_diff_density_min -1.216
_refine_diff_density_rms 0.113
_refine_ls_extinction_method none
_refine_ls_goodness_of_fit_ref 1.052
_refine_ls_hydrogen_treatment constr
_refine_ls_matrix_type full
_refine_ls_number_parameters 838
_refine_ls_number_reflns 18633
_refine_ls_number_restraints 0
_refine_ls_restrained_S_all 1.052
_refine_ls_R_factor_all 0.0611
_refine_ls_R_factor_gt 0.0402
_refine_ls_shift/su_max 0.008
_refine_ls_shift/su_mean 0.000
_refine_ls_structure_factor_coef Fsqd
_refine_ls_weighting_details 'calc w=1/[\s^2^(Fo^2^)+(0.0364P)^2^+10.4147P] where P=(Fo^2^+2Fc^2^)/3'
_refine_ls_weighting_scheme calc
_refine_ls_wR_factor_gt 0.0868
_refine_ls_wR_factor_ref 0.0954
_reflns_number_gt 14538
_reflns_number_total 18633
_reflns_threshold_expression >2sigma(I)
_cod_data_source_file c2dt11936f.txt
_cod_data_source_block 12
_cod_original_sg_symbol_H-M P21/c
_cod_database_code 7018067

loop_
_symmetry_equiv_pos_as_xyz
'x, y, z'
'-x, y+1/2, -z+1/2'
'-x, -y, -z'
'x, -y-1/2, z-1/2'

loop_
_atom_site_label
_atom_site_type_symbol
_atom_site_fract_x
_atom_site_fract_y
_atom_site_fract_z
_atom_site_U_iso_or_equiv
_atom_site_adp_type
_atom_site_occupancy
_atom_site_symmetry_multiplicity
_atom_site_calc_flag
_atom_site_refinement_flags
Sn1 Sn 0.367365(8) 0.338072(12) 0.614731(12) 0.01567(5) Uani 1 1 d .
Sn2 Sn 0.292344(8) 0.625018(12) 0.708755(12) 0.01533(5) Uani 1 1 d .
Sn3 Sn 1.036701(8) 0.142325(12) 0.447287(13) 0.01572(5) Uani 1 1 d .
B1 B 0.30189(13) 0.4706(2) 0.6384(2) 0.0177(7) Uani 1 1 d .
B2 B 0.35427(13) 0.4873(2) 0.6979(2) 0.0178(7) Uani 1 1 d .
B3 B 0.97273(14) 0.0083(2) 0.4732(2) 0.0188(7) Uani 1 1 d .
C1 C 0.22069(12) 0.52176(18) 0.57985(18) 0.0169(6) Uani 1 1 d .
C2 C 0.18373(12) 0.57925(19) 0.5704(2) 0.0198(6) Uani 1 1 d .
H2 H 0.1868 0.6271 0.6029 0.024 Uiso 1 1 calc R
C3 C 0.14120(13) 0.5685(2) 0.5133(2) 0.0255(7) Uani 1 1 d .
H3 H 0.1162 0.6094 0.5070 0.031 Uiso 1 1 calc R
C4 C 0.13555(13) 0.5001(2) 0.4672(2) 0.0257(7) Uani 1 1 d .
H4 H 0.1066 0.4937 0.4292 0.031 Uiso 1 1 calc R
C5 C 0.17245(12) 0.43812(19) 0.47523(19) 0.0201(6) Uani 1 1 d .
C6 C 0.16689(13) 0.3659(2) 0.4289(2) 0.0238(7) Uani 1 1 d .
H6 H 0.1382 0.3588 0.3903 0.029 Uiso 1 1 calc R
C7 C 0.20209(13) 0.30637(19) 0.4388(2) 0.0226(7) Uani 1 1 d .
H7 H 0.1970 0.2579 0.4084 0.027 Uiso 1 1 calc R
C8 C 0.24576(12) 0.31578(19) 0.49328(19) 0.0196(6) Uani 1 1 d .
H8 H 0.2698 0.2737 0.4996 0.023 Uiso 1 1 calc R
C9 C 0.25388(11) 0.38611(17) 0.53773(17) 0.0157(6) Uani 1 1 d .
C10 C 0.21645(11) 0.44865(17) 0.53150(18) 0.0160(6) Uani 1 1 d .
C11 C 0.43917(11) 0.44407(19) 0.74359(18) 0.0180(6) Uani 1 1 d .
C12 C 0.47906(12) 0.3901(2) 0.7471(2) 0.0240(7) Uani 1 1 d .
H12 H 0.4759 0.3412 0.7169 0.029 Uiso 1 1 calc R
C13 C 0.52430(13) 0.4069(2) 0.7952(2) 0.0291(8) Uani 1 1 d .
H13 H 0.5511 0.3686 0.7975 0.035 Uiso 1 1 calc R
C14 C 0.53069(14) 0.4766(2) 0.8384(2) 0.0310(8) Uani 1 1 d .
H14 H 0.5617 0.4864 0.8704 0.037 Uiso 1 1 calc R
C15 C 0.49124(12) 0.5347(2) 0.8360(2) 0.0234(7) Uani 1 1 d .
C16 C 0.49724(14) 0.6089(2) 0.8775(2) 0.0286(8) Uani 1 1 d .
H16 H 0.5281 0.6196 0.9096 0.034 Uiso 1 1 calc R
C17 C 0.45998(13) 0.6653(2) 0.8727(2) 0.0265(7) Uani 1 1 d .
H17 H 0.4655 0.7151 0.8999 0.032 Uiso 1 1 calc R
C18 C 0.41306(13) 0.6506(2) 0.82766(19) 0.0221(6) Uani 1 1 d .
H18 H 0.3871 0.6903 0.8257 0.027 Uiso 1 1 calc R
C19 C 0.40462(11) 0.57873(19) 0.78628(17) 0.0177(6) Uani 1 1 d .
C20 C 0.44413(11) 0.51909(19) 0.78872(18) 0.0177(6) Uani 1 1 d .
C21 C 0.42287(11) 0.34122(17) 0.51192(18) 0.0157(6) Uani 1 1 d .
C22 C 0.44249(12) 0.41496(18) 0.4869(2) 0.0201(6) Uani 1 1 d .
H22 H 0.4309 0.4612 0.5165 0.024 Uiso 1 1 calc R
C23 C 0.47840(13) 0.4217(2) 0.4200(2) 0.0261(7) Uani 1 1 d .
H23 H 0.4909 0.4723 0.4031 0.031 Uiso 1 1 calc R
C24 C 0.49615(13) 0.3544(2) 0.3775(2) 0.0283(8) Uani 1 1 d .
H24 H 0.5205 0.3587 0.3311 0.034 Uiso 1 1 calc R
C25 C 0.47798(13) 0.2806(2) 0.4035(2) 0.0270(7) Uani 1 1 d .
H25 H 0.4907 0.2343 0.3756 0.032 Uiso 1 1 calc R
C26 C 0.44150(12) 0.27435(19) 0.4697(2) 0.0207(6) Uani 1 1 d .
H26 H 0.4291 0.2237 0.4865 0.025 Uiso 1 1 calc R
C27 C 0.34728(12) 0.23790(17) 0.68965(18) 0.0166(6) Uani 1 1 d .
C28 C 0.38341(13) 0.18440(19) 0.7231(2) 0.0229(6) Uani 1 1 d .
H28 H 0.4192 0.1919 0.7120 0.027 Uiso 1 1 calc R
C29 C 0.36692(15) 0.1200(2) 0.7727(2) 0.0298(8) Uani 1 1 d .
H29 H 0.3916 0.0835 0.7953 0.036 Uiso 1 1 calc R
C30 C 0.31490(15) 0.1089(2) 0.7894(2) 0.0292(8) Uani 1 1 d .
H30 H 0.3039 0.0647 0.8231 0.035 Uiso 1 1 calc R
C31 C 0.27866(13) 0.1619(2) 0.75723(19) 0.0242(7) Uani 1 1 d .
H31 H 0.2429 0.1544 0.7693 0.029 Uiso 1 1 calc R
C32 C 0.29481(12) 0.22608(18) 0.70708(19) 0.0193(6) Uani 1 1 d .
H32 H 0.2699 0.2622 0.6845 0.023 Uiso 1 1 calc R
C33 C 0.24045(11) 0.64680(17) 0.81264(18) 0.0156(5) Uani 1 1 d .
C34 C 0.21140(13) 0.58502(19) 0.8483(2) 0.0243(7) Uani 1 1 d .
H34 H 0.2150 0.5331 0.8252 0.029 Uiso 1 1 calc R
C35 C 0.17725(14) 0.5986(2) 0.9172(2) 0.0309(8) Uani 1 1 d .
H35 H 0.1578 0.5562 0.9414 0.037 Uiso 1 1 calc R
C36 C 0.17168(13) 0.6743(2) 0.9505(2) 0.0286(8) Uani 1 1 d .
H36 H 0.1486 0.6836 0.9980 0.034 Uiso 1 1 calc R
C37 C 0.19950(13) 0.7367(2) 0.9150(2) 0.0247(7) Uani 1 1 d .
H37 H 0.1951 0.7887 0.9374 0.030 Uiso 1 1 calc R
C38 C 0.23392(13) 0.72263(18) 0.84667(19) 0.0203(6) Uani 1 1 d .
H38 H 0.2533 0.7653 0.8228 0.024 Uiso 1 1 calc R
C39 C 0.31592(12) 0.72358(18) 0.63331(18) 0.0174(6) Uani 1 1 d .
C40 C 0.28103(13) 0.78226(19) 0.6080(2) 0.0225(6) Uani 1 1 d .
H40 H 0.2456 0.7779 0.6239 0.027 Uiso 1 1 calc R
C41 C 0.29793(14) 0.8477(2) 0.5591(2) 0.0286(7) Uani 1 1 d .
H41 H 0.2740 0.8874 0.5416 0.034 Uiso 1 1 calc R
C42 C 0.34952(14) 0.8540(2) 0.5367(2) 0.0275(7) Uani 1 1 d .
H42 H 0.3611 0.8985 0.5041 0.033 Uiso 1 1 calc R
C43 C 0.38465(13) 0.7955(2) 0.5613(2) 0.0245(7) Uani 1 1 d .
H43 H 0.4200 0.8001 0.5453 0.029 Uiso 1 1 calc R
C44 C 0.36781(12) 0.73023(19) 0.60955(19) 0.0210(6) Uani 1 1 d .
H44 H 0.3917 0.6903 0.6262 0.025 Uiso 1 1 calc R
C45 C 0.92146(11) 0.09556(18) 0.38183(18) 0.0168(6) Uani 1 1 d .
C46 C 0.91259(12) 0.16483(19) 0.33606(19) 0.0207(6) Uani 1 1 d .
H46 H 0.9387 0.2044 0.3345 0.025 Uiso 1 1 calc R
C47 C 0.86547(13) 0.1775(2) 0.2918(2) 0.0240(7) Uani 1 1 d .
H47 H 0.8601 0.2255 0.2605 0.029 Uiso 1 1 calc R
C48 C 0.82717(13) 0.1218(2) 0.2931(2) 0.0250(7) Uani 1 1 d .
H48 H 0.7958 0.1312 0.2619 0.030 Uiso 1 1 calc R
C49 C 0.83360(12) 0.05009(19) 0.34048(19) 0.0209(6) Uani 1 1 d .
C50 C 0.79343(13) -0.0070(2) 0.3450(2) 0.0262(7) Uani 1 1 d .
H50 H 0.7618 0.0019 0.3145 0.031 Uiso 1 1 calc R
C51 C 0.79997(13) -0.0746(2) 0.3928(2) 0.0250(7) Uani 1 1 d .
H51 H 0.7725 -0.1117 0.3962 0.030 Uiso 1 1 calc R
C52 C 0.84684(12) -0.09033(19) 0.4373(2) 0.0201(6) Uani 1 1 d .
H52 H 0.8508 -0.1382 0.4693 0.024 Uiso 1 1 calc R
C53 C 0.88686(11) -0.03672(18) 0.43447(18) 0.0165(6) Uani 1 1 d .
C54 C 0.88123(12) 0.03615(18) 0.38589(18) 0.0176(6) Uani 1 1 d .
C55 C 1.08685(11) 0.16142(17) 0.33888(18) 0.0162(6) Uani 1 1 d .
C56 C 1.12089(13) 0.1027(2) 0.3114(2) 0.0233(7) Uani 1 1 d .
H56 H 1.1211 0.0530 0.3407 0.028 Uiso 1 1 calc R
C57 C 1.15445(14) 0.1157(2) 0.2421(2) 0.0302(8) Uani 1 1 d .
H57 H 1.1773 0.0751 0.2233 0.036 Uiso 1 1 calc R
C58 C 1.15456(13) 0.1890(2) 0.1999(2) 0.0295(8) Uani 1 1 d .
H58 H 1.1772 0.1982 0.1518 0.035 Uiso 1 1 calc R
C59 C 1.12180(14) 0.2482(2) 0.2279(2) 0.0264(7) Uani 1 1 d .
H59 H 1.1224 0.2984 0.1998 0.032 Uiso 1 1 calc R
C60 C 1.08800(13) 0.23460(18) 0.2970(2) 0.0213(6) Uani 1 1 d .
H60 H 1.0654 0.2755 0.3159 0.026 Uiso 1 1 calc R
C61 C 1.01669(12) 0.24175(18) 0.52425(19) 0.0194(6) Uani 1 1 d .
C62 C 0.96666(13) 0.2458(2) 0.5603(2) 0.0256(7) Uani 1 1 d .
H62 H 0.9429 0.2038 0.5502 0.031 Uiso 1 1 calc R
C63 C 0.95176(15) 0.3100(2) 0.6101(2) 0.0320(8) Uani 1 1 d .
H63 H 0.9180 0.3121 0.6345 0.038 Uiso 1 1 calc R
C64 C 0.98623(15) 0.3717(2) 0.6243(2) 0.0346(9) Uani 1 1 d .
H64 H 0.9758 0.4163 0.6580 0.042 Uiso 1 1 calc R
C65 C 1.03555(15) 0.3686(2) 0.5900(2) 0.0319(8) Uani 1 1 d .
H65 H 1.0591 0.4107 0.6004 0.038 Uiso 1 1 calc R
C66 C 1.05084(13) 0.30375(19) 0.5401(2) 0.0231(7) Uani 1 1 d .
H66 H 1.0849 0.3018 0.5166 0.028 Uiso 1 1 calc R
C67 C 0.35130(14) 0.6119(2) 0.2949(2) 0.0301(8) Uani 1 1 d .
H67A H 0.3582 0.6611 0.2617 0.036 Uiso 1 1 calc R
H67B H 0.3605 0.5662 0.2572 0.036 Uiso 1 1 calc R
C68 C 0.38270(17) 0.6104(3) 0.3806(2) 0.0412(10) Uani 1 1 d .
H68A H 0.4158 0.5816 0.3729 0.049 Uiso 1 1 calc R
H68B H 0.3900 0.6645 0.4020 0.049 Uiso 1 1 calc R
C69 C 0.34709(16) 0.5671(2) 0.4424(2) 0.0350(9) Uani 1 1 d .
H69A H 0.3503 0.5091 0.4355 0.042 Uiso 1 1 calc R
H69B H 0.3540 0.5815 0.5045 0.042 Uiso 1 1 calc R
C70 C 0.29486(17) 0.5957(3) 0.4128(2) 0.0439(11) Uani 1 1 d .
H70A H 0.2680 0.5559 0.4263 0.053 Uiso 1 1 calc R
H70B H 0.2859 0.6457 0.4429 0.053 Uiso 1 1 calc R
C71 C 0.02591(15) 0.5987(2) 0.6334(2) 0.0338(8) Uani 1 1 d .
H71A H 0.0307 0.6480 0.5992 0.041 Uiso 1 1 calc R
H71B H 0.0323 0.5531 0.5940 0.041 Uiso 1 1 calc R
C72 C 0.06246(17) 0.5968(3) 0.7113(3) 0.0463(11) Uani 1 1 d .
H72A H 0.0943 0.5668 0.6973 0.056 Uiso 1 1 calc R
H72B H 0.0721 0.6509 0.7301 0.056 Uiso 1 1 calc R
C73 C 0.03119(17) 0.5555(3) 0.7814(3) 0.0460(11) Uani 1 1 d .
H73A H 0.0339 0.4973 0.7760 0.055 Uiso 1 1 calc R
H73B H 0.0424 0.5716 0.8413 0.055 Uiso 1 1 calc R
C74 C -0.02179(17) 0.5831(3) 0.7620(2) 0.0414(10) Uani 1 1 d .
H74A H -0.0474 0.5432 0.7811 0.050 Uiso 1 1 calc R
H74B H -0.0288 0.6331 0.7936 0.050 Uiso 1 1 calc R
C77 C 0.30516(16) 0.0490(2) 0.4440(2) 0.0314(8) Uani 1 1 d .
H77A H 0.3247 0.0066 0.4139 0.038 Uiso 1 1 calc R
H77B H 0.2736 0.0261 0.4706 0.038 Uiso 1 1 calc R
C78 C 0.33895(15) 0.0902(2) 0.5145(2) 0.0310(8) Uani 1 1 d .
H78A H 0.3235 0.0835 0.5736 0.037 Uiso 1 1 calc R
H78B H 0.3742 0.0671 0.5152 0.037 Uiso 1 1 calc R
O3 O 0.34113(10) 0.17205(14) 0.49141(14) 0.0279(5) Uani 1 1 d .
C75 C 0.33431(15) 0.1749(2) 0.3975(2) 0.0286(8) Uani 1 1 d .
H75A H 0.3665 0.1595 0.3668 0.034 Uiso 1 1 calc R
H75B H 0.3240 0.2285 0.3780 0.034 Uiso 1 1 calc R
N1 N 0.26392(10) 0.53081(15) 0.63516(16) 0.0172(5) Uani 1 1 d .
N2 N 0.29827(9) 0.39868(15) 0.58996(15) 0.0169(5) Uani 1 1 d .
N3 N 0.39313(10) 0.42912(15) 0.69804(16) 0.0173(5) Uani 1 1 d .
N4 N 0.35872(10) 0.56143(15) 0.74121(15) 0.0169(5) Uani 1 1 d .
N5 N 0.96795(10) 0.08009(16) 0.42586(16) 0.0186(5) Uani 1 1 d .
N6 N 0.93358(10) -0.04962(15) 0.47858(16) 0.0182(5) Uani 1 1 d .
O1 O 0.29851(10) 0.60785(16) 0.31951(16) 0.0337(6) Uani 1 1 d .
O2 O -0.02526(10) 0.59511(17) 0.66850(16) 0.0373(6) Uani 1 1 d .
C76 C 0.29148(15) 0.1158(2) 0.3801(2) 0.0306(8) Uani 1 1 d .
H76A H 0.2919 0.0972 0.3182 0.037 Uiso 1 1 calc R
H76B H 0.2571 0.1385 0.3933 0.037 Uiso 1 1 calc R

loop_
_atom_site_aniso_label
_atom_site_aniso_U_11
_atom_site_aniso_U_22
_atom_site_aniso_U_33
_atom_site_aniso_U_23
_atom_site_aniso_U_13
_atom_site_aniso_U_12
Sn1 0.01289(10) 0.01895(10) 0.01518(9) 0.00128(7) 0.00145(7) 0.00228(8)
Sn2 0.01315(10) 0.01776(10) 0.01511(9) -0.00100(7) 0.00233(7) 0.00041(8)
Sn3 0.01345(10) 0.01672(10) 0.01700(9) -0.00180(7) 0.00236(7) -0.00203(7)
B1 0.0130(16) 0.0240(17) 0.0161(14) -0.0021(12) -0.0006(12) 0.0023(13)
B2 0.0144(16) 0.0223(17) 0.0167(14) -0.0004(12) 0.0002(12) 0.0013(13)
B3 0.0155(17) 0.0227(17) 0.0183(15) -0.0017(13) 0.0012(12) -0.0026(14)
C1 0.0146(14) 0.0193(14) 0.0168(13) 0.0014(11) 0.0023(11) 0.0019(11)
C2 0.0143(15) 0.0220(15) 0.0231(14) 0.0011(12) 0.0004(11) 0.0012(12)
C3 0.0190(17) 0.0274(17) 0.0302(16) 0.0048(13) -0.0032(13) 0.0062(14)
C4 0.0175(16) 0.0338(19) 0.0257(16) 0.0003(13) -0.0070(12) 0.0030(14)
C5 0.0149(15) 0.0255(16) 0.0199(14) 0.0005(12) -0.0006(11) -0.0022(12)
C6 0.0190(16) 0.0298(17) 0.0224(15) -0.0037(13) -0.0036(12) -0.0045(13)
C7 0.0237(17) 0.0235(16) 0.0206(14) -0.0064(12) 0.0021(12) -0.0046(13)
C8 0.0195(16) 0.0215(15) 0.0177(13) -0.0013(11) 0.0033(11) 0.0012(12)
C9 0.0160(14) 0.0184(14) 0.0128(12) -0.0002(10) 0.0027(10) -0.0002(11)
C10 0.0152(14) 0.0187(14) 0.0141(12) 0.0017(10) 0.0006(10) -0.0017(11)
C11 0.0107(14) 0.0264(16) 0.0169(13) 0.0065(11) 0.0005(10) -0.0013(12)
C12 0.0172(16) 0.0242(16) 0.0307(16) 0.0071(13) -0.0029(13) -0.0017(13)
C13 0.0143(16) 0.0330(19) 0.0401(19) 0.0122(15) -0.0051(14) -0.0009(14)
C14 0.0178(17) 0.037(2) 0.0383(19) 0.0079(16) -0.0089(14) -0.0055(15)
C15 0.0157(16) 0.0338(18) 0.0208(14) 0.0052(13) -0.0022(12) -0.0048(13)
C16 0.0221(18) 0.039(2) 0.0245(15) 0.0006(14) -0.0058(13) -0.0125(15)
C17 0.0228(17) 0.0347(19) 0.0218(15) -0.0050(13) 0.0010(13) -0.0089(15)
C18 0.0179(16) 0.0301(17) 0.0184(13) -0.0030(12) 0.0036(12) -0.0018(13)
C19 0.0129(14) 0.0285(16) 0.0117(12) 0.0005(11) 0.0029(10) -0.0025(12)
C20 0.0127(14) 0.0269(16) 0.0134(12) 0.0027(11) 0.0007(10) -0.0041(12)
C21 0.0129(14) 0.0185(14) 0.0156(12) 0.0019(10) -0.0001(10) 0.0033(11)
C22 0.0177(16) 0.0186(15) 0.0239(14) 0.0006(11) 0.0013(12) -0.0006(12)
C23 0.0220(17) 0.0303(18) 0.0260(16) 0.0076(13) -0.0010(13) -0.0067(14)
C24 0.0170(16) 0.047(2) 0.0210(15) 0.0045(14) 0.0047(12) 0.0024(15)
C25 0.0198(17) 0.0367(19) 0.0246(15) -0.0067(14) 0.0012(13) 0.0090(15)
C26 0.0208(16) 0.0185(15) 0.0228(14) 0.0008(11) 0.0003(12) 0.0021(12)
C27 0.0188(15) 0.0178(14) 0.0133(12) -0.0045(10) -0.0004(11) 0.0003(12)
C28 0.0203(16) 0.0243(16) 0.0241(15) -0.0020(12) -0.0036(12) 0.0013(13)
C29 0.036(2) 0.0223(17) 0.0311(17) 0.0025(13) -0.0120(15) 0.0019(15)
C30 0.038(2) 0.0246(17) 0.0249(16) 0.0054(13) -0.0054(14) -0.0108(15)
C31 0.0250(17) 0.0300(17) 0.0176(14) -0.0047(12) 0.0017(12) -0.0096(14)
C32 0.0202(16) 0.0186(15) 0.0191(13) -0.0033(11) -0.0002(12) 0.0000(12)
C33 0.0140(14) 0.0176(14) 0.0152(12) 0.0025(10) 0.0006(10) -0.0001(11)
C34 0.0274(18) 0.0208(16) 0.0248(15) 0.0001(12) 0.0054(13) -0.0048(13)
C35 0.033(2) 0.036(2) 0.0245(16) 0.0013(14) 0.0085(14) -0.0142(16)
C36 0.0188(17) 0.046(2) 0.0211(15) -0.0051(14) 0.0076(13) 0.0006(15)
C37 0.0257(18) 0.0233(16) 0.0250(15) -0.0047(12) 0.0030(13) 0.0083(14)
C38 0.0240(17) 0.0171(14) 0.0197(13) 0.0024(11) 0.0032(12) 0.0014(12)
C39 0.0165(15) 0.0222(15) 0.0134(12) -0.0031(11) 0.0001(11) -0.0012(12)
C40 0.0177(16) 0.0274(17) 0.0225(14) 0.0002(12) 0.0011(12) 0.0008(13)
C41 0.0299(19) 0.0260(17) 0.0300(17) 0.0053(14) -0.0008(14) 0.0025(15)
C42 0.032(2) 0.0273(17) 0.0228(15) 0.0080(13) 0.0015(14) -0.0072(15)
C43 0.0183(16) 0.0313(18) 0.0240(15) 0.0015(13) 0.0033(12) -0.0043(14)
C44 0.0177(16) 0.0242(16) 0.0210(14) -0.0012(12) 0.0019(12) -0.0001(13)
C45 0.0137(14) 0.0220(15) 0.0146(12) -0.0023(11) 0.0016(10) 0.0016(12)
C46 0.0187(16) 0.0230(16) 0.0204(14) 0.0006(12) 0.0019(12) 0.0014(13)
C47 0.0211(17) 0.0300(17) 0.0209(14) 0.0012(13) 0.0020(12) 0.0045(14)
C48 0.0181(16) 0.0342(19) 0.0226(15) -0.0017(13) -0.0035(12) 0.0069(14)
C49 0.0162(15) 0.0274(16) 0.0192(13) -0.0054(12) 0.0011(11) 0.0014(13)
C50 0.0156(16) 0.0323(18) 0.0309(17) -0.0073(14) -0.0058(13) 0.0020(14)
C51 0.0164(16) 0.0274(17) 0.0313(17) -0.0089(13) 0.0005(13) -0.0053(13)
C52 0.0172(15) 0.0220(15) 0.0211(14) -0.0045(11) 0.0013(11) -0.0033(12)
C53 0.0131(14) 0.0207(14) 0.0158(12) -0.0058(11) 0.0015(10) 0.0002(11)
C54 0.0156(15) 0.0205(15) 0.0167(13) -0.0049(11) 0.0014(11) 0.0009(12)
C55 0.0142(14) 0.0184(14) 0.0160(12) -0.0014(11) 0.0015(10) -0.0027(11)
C56 0.0252(17) 0.0227(16) 0.0220(14) -0.0010(12) 0.0043(12) 0.0056(13)
C57 0.0246(18) 0.039(2) 0.0267(16) -0.0028(14) 0.0075(14) 0.0097(15)
C58 0.0193(17) 0.051(2) 0.0180(14) 0.0027(14) 0.0046(12) -0.0084(16)
C59 0.0300(19) 0.0278(17) 0.0213(15) 0.0052(13) 0.0021(13) -0.0097(14)
C60 0.0234(17) 0.0186(15) 0.0218(14) -0.0011(11) 0.0007(12) -0.0023(13)
C61 0.0186(16) 0.0215(15) 0.0181(13) -0.0016(11) 0.0016(11) 0.0035(12)
C62 0.0215(17) 0.0339(18) 0.0214(15) -0.0019(13) 0.0039(13) -0.0013(14)
C63 0.0285(19) 0.044(2) 0.0234(16) -0.0038(15) 0.0046(14) 0.0131(17)
C64 0.037(2) 0.036(2) 0.0301(18) -0.0156(15) -0.0055(15) 0.0144(17)
C65 0.033(2) 0.0244(17) 0.0386(19) -0.0091(15) -0.0078(16) 0.0007(15)
C66 0.0164(16) 0.0238(16) 0.0292(16) -0.0036(13) -0.0002(12) 0.0006(13)
C67 0.034(2) 0.0322(19) 0.0245(16) 0.0068(14) 0.0056(14) 0.0063(16)
C68 0.043(2) 0.047(2) 0.0333(19) 0.0074(17) -0.0005(17) -0.004(2)
C69 0.055(3) 0.0267(18) 0.0234(16) 0.0030(14) 0.0047(16) 0.0096(18)
C70 0.049(3) 0.049(2) 0.034(2) 0.0152(18) 0.0209(18) 0.016(2)
C71 0.036(2) 0.035(2) 0.0305(17) 0.0075(15) 0.0089(15) 0.0089(17)
C72 0.035(2) 0.060(3) 0.043(2) 0.020(2) 0.0008(18) -0.003(2)
C73 0.046(3) 0.058(3) 0.035(2) 0.0112(19) 0.0046(18) 0.007(2)
C74 0.046(3) 0.046(2) 0.0323(19) 0.0101(17) 0.0093(17) 0.007(2)
C77 0.041(2) 0.0290(18) 0.0247(16) 0.0004(14) -0.0001(15) 0.0019(16)
C78 0.032(2) 0.035(2) 0.0264(16) 0.0113(14) -0.0023(14) 0.0014(16)
O3 0.0358(14) 0.0319(13) 0.0161(10) 0.0019(9) 0.0010(9) -0.0029(11)
C75 0.038(2) 0.0297(18) 0.0179(14) 0.0038(13) 0.0026(14) 0.0044(16)
N1 0.0136(12) 0.0197(12) 0.0185(11) -0.0033(9) -0.0014(9) 0.0022(10)
N2 0.0122(12) 0.0204(12) 0.0180(11) -0.0024(9) -0.0013(9) 0.0024(10)
N3 0.0133(12) 0.0213(13) 0.0173(11) -0.0002(9) -0.0007(9) 0.0003(10)
N4 0.0124(12) 0.0213(13) 0.0171(11) -0.0029(9) -0.0008(9) 0.0011(10)
N5 0.0130(13) 0.0236(13) 0.0191(11) -0.0011(10) 0.0000(9) -0.0026(10)
N6 0.0133(12) 0.0208(13) 0.0204(12) -0.0009(10) -0.0006(9) -0.0026(10)
O1 0.0328(15) 0.0391(15) 0.0293(12) 0.0041(11) 0.0088(11) 0.0058(12)
O2 0.0360(16) 0.0470(17) 0.0289(13) 0.0031(12) 0.0039(11) 0.0067(13)
C76 0.036(2) 0.0321(19) 0.0235(16) 0.0003(14) -0.0018(14) 0.0063(16)

loop_
_atom_type_symbol
_atom_type_description
_atom_type_scat_dispersion_real
_atom_type_scat_dispersion_imag
_atom_type_scat_source
C C 0.0033 0.0016 'International Tables Vol C Tables 4.2.6.8 and 6.1.1.4'
H H 0.0000 0.0000 'International Tables Vol C Tables 4.2.6.8 and 6.1.1.4'
B B 0.0013 0.0007 'International Tables Vol C Tables 4.2.6.8 and 6.1.1.4'
N N 0.0061 0.0033 'International Tables Vol C Tables 4.2.6.8 and 6.1.1.4'
Sn Sn -0.6537 1.4246 'International Tables Vol C Tables 4.2.6.8 and 6.1.1.4'
O O 0.0106 0.0060 'International Tables Vol C Tables 4.2.6.8 and 6.1.1.4'

loop_
_geom_angle_atom_site_label_1
_geom_angle_atom_site_label_2
_geom_angle_atom_site_label_3
_geom_angle
_geom_angle_site_symmetry_1
_geom_angle_site_symmetry_3
N2 Sn1 N3 90.97(10) . .
N2 Sn1 C27 106.24(11) . .
N3 Sn1 C27 110.11(10) . .
N2 Sn1 C21 115.73(10) . .
N3 Sn1 C21 102.13(11) . .
C27 Sn1 C21 125.79(11) . .
N1 Sn2 N4 91.13(10) . .
N1 Sn2 C33 108.15(11) . .
N4 Sn2 C33 116.09(10) . .
N1 Sn2 C39 114.60(10) . .
N4 Sn2 C39 107.28(11) . .
C33 Sn2 C39 116.92(11) . .
N6 Sn3 N5 90.91(10) 3_756 .
N6 Sn3 C61 113.15(11) 3_756 .
N5 Sn3 C61 106.12(11) . .
N6 Sn3 C55 108.01(11) 3_756 .
N5 Sn3 C55 118.51(10) . .
C61 Sn3 C55 117.27(12) . .
N1 B1 N2 123.6(3) . .
N1 B1 B2 117.6(3) . .
N2 B1 B2 118.8(3) . .
N3 B2 N4 124.1(3) . .
N3 B2 B1 117.7(3) . .
N4 B2 B1 118.0(3) . .
N6 B3 N5 124.3(3) . .
N6 B3 B3 117.7(4) . 3_756
N5 B3 B3 118.0(4) . 3_756
C2 C1 N1 122.5(3) . .
C2 C1 C10 120.3(3) . .
N1 C1 C10 117.2(3) . .
C1 C2 C3 120.9(3) . .
C1 C2 H2 119.5 . .
C3 C2 H2 119.5 . .
C4 C3 C2 120.5(3) . .
C4 C3 H3 119.7 . .
C2 C3 H3 119.7 . .
C3 C4 C5 120.9(3) . .
C3 C4 H4 119.6 . .
C5 C4 H4 119.6 . .
C6 C5 C4 121.8(3) . .
C6 C5 C10 118.9(3) . .
C4 C5 C10 119.3(3) . .
C7 C6 C5 121.1(3) . .
C7 C6 H6 119.5 . .
C5 C6 H6 119.5 . .
C6 C7 C8 120.9(3) . .
C6 C7 H7 119.5 . .
C8 C7 H7 119.5 . .
C9 C8 C7 120.3(3) . .
C9 C8 H8 119.9 . .
C7 C8 H8 119.9 . .
C8 C9 N2 121.7(3) . .
C8 C9 C10 120.1(3) . .
N2 C9 C10 118.2(3) . .
C5 C10 C9 118.7(3) . .
C5 C10 C1 118.0(3) . .
C9 C10 C1 123.3(3) . .
C12 C11 N3 122.3(3) . .
C12 C11 C20 119.8(3) . .
N3 C11 C20 117.8(3) . .
C11 C12 C13 120.5(3) . .
C11 C12 H12 119.8 . .
C13 C12 H12 119.8 . .
C14 C13 C12 121.7(3) . .
C14 C13 H13 119.1 . .
C12 C13 H13 119.1 . .
C13 C14 C15 120.2(3) . .
C13 C14 H14 119.9 . .
C15 C14 H14 119.9 . .
C16 C15 C14 121.8(3) . .
C16 C15 C20 118.6(3) . .
C14 C15 C20 119.6(3) . .
C17 C16 C15 121.6(3) . .
C17 C16 H16 119.2 . .
C15 C16 H16 119.2 . .
C16 C17 C18 120.7(3) . .
C16 C17 H17 119.6 . .
C18 C17 H17 119.6 . .
C19 C18 C17 120.5(3) . .
C19 C18 H18 119.8 . .
C17 C18 H18 119.8 . .
C18 C19 N4 122.5(3) . .
C18 C19 C20 119.6(3) . .
N4 C19 C20 117.9(3) . .
C15 C20 C19 119.0(3) . .
C15 C20 C11 118.1(3) . .
C19 C20 C11 122.8(3) . .
C26 C21 C22 118.4(3) . .
C26 C21 Sn1 123.7(2) . .
C22 C21 Sn1 117.9(2) . .
C23 C22 C21 121.1(3) . .
C23 C22 H22 119.4 . .
C21 C22 H22 119.4 . .
C22 C23 C24 119.8(3) . .
C22 C23 H23 120.1 . .
C24 C23 H23 120.1 . .
C23 C24 C25 119.5(3) . .
C23 C24 H24 120.2 . .
C25 C24 H24 120.2 . .
C26 C25 C24 120.4(3) . .
C26 C25 H25 119.8 . .
C24 C25 H25 119.8 . .
C25 C26 C21 120.7(3) . .
C25 C26 H26 119.6 . .
C21 C26 H26 119.6 . .
C28 C27 C32 119.2(3) . .
C28 C27 Sn1 123.6(2) . .
C32 C27 Sn1 117.3(2) . .
C29 C28 C27 119.9(3) . .
C29 C28 H28 120.0 . .
C27 C28 H28 120.0 . .
C30 C29 C28 120.3(3) . .
C30 C29 H29 119.8 . .
C28 C29 H29 119.8 . .
C29 C30 C31 120.4(3) . .
C29 C30 H30 119.8 . .
C31 C30 H30 119.8 . .
C30 C31 C32 119.6(3) . .
C30 C31 H31 120.2 . .
C32 C31 H31 120.2 . .
C31 C32 C27 120.6(3) . .
C31 C32 H32 119.7 . .
C27 C32 H32 119.7 . .
C38 C33 C34 118.6(3) . .
C38 C33 Sn2 121.1(2) . .
C34 C33 Sn2 120.2(2) . .
C35 C34 C33 120.7(3) . .
C35 C34 H34 119.6 . .
C33 C34 H34 119.6 . .
C36 C35 C34 119.7(3) . .
C36 C35 H35 120.2 . .
C34 C35 H35 120.2 . .
C37 C36 C35 120.5(3) . .
C37 C36 H36 119.7 . .
C35 C36 H36 119.7 . .
C36 C37 C38 119.6(3) . .
C36 C37 H37 120.2 . .
C38 C37 H37 120.2 . .
C37 C38 C33 120.9(3) . .
C37 C38 H38 119.6 . .
C33 C38 H38 119.6 . .
C44 C39 C40 119.5(3) . .
C44 C39 Sn2 118.9(2) . .
C40 C39 Sn2 121.6(2) . .
C39 C40 C41 120.4(3) . .
C39 C40 H40 119.8 . .
C41 C40 H40 119.8 . .
C42 C41 C40 119.6(3) . .
C42 C41 H41 120.2 . .
C40 C41 H41 120.2 . .
C41 C42 C43 120.5(3) . .
C41 C42 H42 119.7 . .
C43 C42 H42 119.7 . .
C42 C43 C44 119.9(3) . .
C42 C43 H43 120.0 . .
C44 C43 H43 120.0 . .
C39 C44 C43 120.1(3) . .
C39 C44 H44 120.0 . .
C43 C44 H44 120.0 . .
C46 C45 N5 122.7(3) . .
C46 C45 C54 119.5(3) . .
N5 C45 C54 117.8(3) . .
C45 C46 C47 120.8(3) . .
C45 C46 H46 119.6 . .
C47 C46 H46 119.6 . .
C48 C47 C46 120.9(3) . .
C48 C47 H47 119.5 . .
C46 C47 H47 119.5 . .
C47 C48 C49 120.9(3) . .
C47 C48 H48 119.5 . .
C49 C48 H48 119.5 . .
C48 C49 C50 121.5(3) . .
C48 C49 C54 119.0(3) . .
C50 C49 C54 119.5(3) . .
C51 C50 C49 120.5(3) . .
C51 C50 H50 119.8 . .
C49 C50 H50 119.8 . .
C50 C51 C52 121.1(3) . .
C50 C51 H51 119.4 . .
C52 C51 H51 119.4 . .
C53 C52 C51 120.4(3) . .
C53 C52 H52 119.8 . .
C51 C52 H52 119.8 . .
C52 C53 N6 122.1(3) . .
C52 C53 C54 120.3(3) . .
N6 C53 C54 117.6(3) . .
C49 C54 C53 118.2(3) . .
C49 C54 C45 118.9(3) . .
C53 C54 C45 123.0(3) . .
C60 C55 C56 118.9(3) . .
C60 C55 Sn3 120.2(2) . .
C56 C55 Sn3 120.7(2) . .
C57 C56 C55 120.8(3) . .
C57 C56 H56 119.6 . .
C55 C56 H56 119.6 . .
C56 C57 C58 119.5(3) . .
C56 C57 H57 120.2 . .
C58 C57 H57 120.2 . .
C59 C58 C57 120.1(3) . .
C59 C58 H58 119.9 . .
C57 C58 H58 119.9 . .
C58 C59 C60 120.1(3) . .
C58 C59 H59 120.0 . .
C60 C59 H59 120.0 . .
C59 C60 C55 120.5(3) . .
C59 C60 H60 119.7 . .
C55 C60 H60 119.7 . .
C66 C61 C62 118.6(3) . .
C66 C61 Sn3 122.7(2) . .
C62 C61 Sn3 118.7(2) . .
C63 C62 C61 120.6(3) . .
C63 C62 H62 119.7 . .
C61 C62 H62 119.7 . .
C62 C63 C64 119.8(3) . .
C62 C63 H63 120.1 . .
C64 C63 H63 120.1 . .
C65 C64 C63 120.4(3) . .
C65 C64 H64 119.8 . .
C63 C64 H64 119.8 . .
C64 C65 C66 120.0(3) . .
C64 C65 H65 120.0 . .
C66 C65 H65 120.0 . .
C65 C66 C61 120.5(3) . .
C65 C66 H66 119.7 . .
C61 C66 H66 119.7 . .
O1 C67 C68 106.4(3) . .
O1 C67 H67A 110.4 . .
C68 C67 H67A 110.4 . .
O1 C67 H67B 110.4 . .
C68 C67 H67B 110.4 . .
H67A C67 H67B 108.6 . .
C69 C68 C67 102.3(3) . .
C69 C68 H68A 111.3 . .
C67 C68 H68A 111.3 . .
C69 C68 H68B 111.3 . .
C67 C68 H68B 111.3 . .
H68A C68 H68B 109.2 . .
C70 C69 C68 102.0(3) . .
C70 C69 H69A 111.4 . .
C68 C69 H69A 111.4 . .
C70 C69 H69B 111.4 . .
C68 C69 H69B 111.4 . .
H69A C69 H69B 109.2 . .
O1 C70 C69 106.2(3) . .
O1 C70 H70A 110.5 . .
C69 C70 H70A 110.5 . .
O1 C70 H70B 110.5 . .
C69 C70 H70B 110.5 . .
H70A C70 H70B 108.7 . .
O2 C71 C72 106.5(3) . .
O2 C71 H71A 110.4 . .
C72 C71 H71A 110.4 . .
O2 C71 H71B 110.4 . .
C72 C71 H71B 110.4 . .
H71A C71 H71B 108.6 . .
C73 C72 C71 103.1(3) . .
C73 C72 H72A 111.1 . .
C71 C72 H72A 111.1 . .
C73 C72 H72B 111.1 . .
C71 C72 H72B 111.1 . .
H72A C72 H72B 109.1 . .
C74 C73 C72 102.2(3) . .
C74 C73 H73A 111.3 . .
C72 C73 H73A 111.3 . .
C74 C73 H73B 111.3 . .
C72 C73 H73B 111.3 . .
H73A C73 H73B 109.2 . .
O2 C74 C73 107.3(3) . .
O2 C74 H74A 110.3 . .
C73 C74 H74A 110.3 . .
O2 C74 H74B 110.3 . .
C73 C74 H74B 110.3 . .
H74A C74 H74B 108.5 . .
C76 C77 C78 103.6(3) . .
C76 C77 H77A 111.0 . .
C78 C77 H77A 111.0 . .
C76 C77 H77B 111.0 . .
C78 C77 H77B 111.0 . .
H77A C77 H77B 109.0 . .
O3 C78 C77 106.9(3) . .
O3 C78 H78A 110.3 . .
C77 C78 H78A 110.3 . .
O3 C78 H78B 110.3 . .
C77 C78 H78B 110.3 . .
H78A C78 H78B 108.6 . .
C78 O3 C75 105.7(3) . .
O3 C75 C76 103.8(3) . .
O3 C75 H75A 111.0 . .
C76 C75 H75A 111.0 . .
O3 C75 H75B 111.0 . .
C76 C75 H75B 111.0 . .
H75A C75 H75B 109.0 . .
C1 N1 B1 119.5(3) . .
C1 N1 Sn2 133.1(2) . .
B1 N1 Sn2 106.9(2) . .
C9 N2 B1 118.1(3) . .
C9 N2 Sn1 136.1(2) . .
B1 N2 Sn1 105.78(19) . .
C11 N3 B2 118.7(3) . .
C11 N3 Sn1 134.3(2) . .
B2 N3 Sn1 106.7(2) . .
C19 N4 B2 118.6(3) . .
C19 N4 Sn2 134.8(2) . .
B2 N4 Sn2 106.37(19) . .
C45 N5 B3 118.5(3) . .
C45 N5 Sn3 135.1(2) . .
B3 N5 Sn3 106.3(2) . .
C53 N6 B3 118.9(3) . .
C53 N6 Sn3 134.1(2) . 3_756
B3 N6 Sn3 107.0(2) . 3_756
C67 O1 C70 109.5(3) . .
C71 O2 C74 108.7(3) . .
C75 C76 C77 102.1(3) . .
C75 C76 H76A 111.3 . .
C77 C76 H76A 111.3 . .
C75 C76 H76B 111.3 . .
C77 C76 H76B 111.3 . .
H76A C76 H76B 109.2 . .

loop_
_geom_bond_atom_site_label_1
_geom_bond_atom_site_label_2
_geom_bond_distance
_geom_bond_site_symmetry_2
Sn1 N2 2.092(2) .
Sn1 N3 2.099(3) .
Sn1 C27 2.107(3) .
Sn1 C21 2.123(3) .
Sn2 N1 2.078(2) .
Sn2 N4 2.082(2) .
Sn2 C33 2.105(3) .
Sn2 C39 2.114(3) .
Sn3 N6 2.076(3) 3_756
Sn3 N5 2.089(3) .
Sn3 C61 2.113(3) .
Sn3 C55 2.122(3) .
B1 N1 1.415(4) .
B1 N2 1.424(4) .
B1 B2 1.649(5) .
B2 N3 1.406(4) .
B2 N4 1.420(4) .
B3 N6 1.411(4) .
B3 N5 1.416(4) .
B3 B3 1.648(7) 3_756
C1 C2 1.370(4) .
C1 N1 1.403(4) .
C1 C10 1.442(4) .
C2 C3 1.408(4) .
C2 H2 0.9500 .
C3 C4 1.359(5) .
C3 H3 0.9500 .
C4 C5 1.423(5) .
C4 H4 0.9500 .
C5 C6 1.416(4) .
C5 C10 1.430(4) .
C6 C7 1.365(5) .
C6 H6 0.9500 .
C7 C8 1.405(4) .
C7 H7 0.9500 .
C8 C9 1.383(4) .
C8 H8 0.9500 .
C9 N2 1.408(4) .
C9 C10 1.436(4) .
C11 C12 1.378(4) .
C11 N3 1.396(4) .
C11 C20 1.448(4) .
C12 C13 1.404(5) .
C12 H12 0.9500 .
C13 C14 1.360(5) .
C13 H13 0.9500 .
C14 C15 1.416(5) .
C14 H14 0.9500 .
C15 C16 1.414(5) .
C15 C20 1.435(4) .
C16 C17 1.356(5) .
C16 H16 0.9500 .
C17 C18 1.411(5) .
C17 H17 0.9500 .
C18 C19 1.385(4) .
C18 H18 0.9500 .
C19 N4 1.398(4) .
C19 C20 1.436(4) .
C21 C26 1.387(4) .
C21 C22 1.400(4) .
C22 C23 1.383(4) .
C22 H22 0.9500 .
C23 C24 1.386(5) .
C23 H23 0.9500 .
C24 C25 1.391(5) .
C24 H24 0.9500 .
C25 C26 1.384(4) .
C25 H25 0.9500 .
C26 H26 0.9500 .
C27 C28 1.394(4) .
C27 C32 1.396(4) .
C28 C29 1.392(5) .
C28 H28 0.9500 .
C29 C30 1.381(5) .
C29 H29 0.9500 .
C30 C31 1.383(5) .
C30 H30 0.9500 .
C31 C32 1.391(4) .
C31 H31 0.9500 .
C32 H32 0.9500 .
C33 C38 1.394(4) .
C33 C34 1.397(4) .
C34 C35 1.389(4) .
C34 H34 0.9500 .
C35 C36 1.384(5) .
C35 H35 0.9500 .
C36 C37 1.386(5) .
C36 H36 0.9500 .
C37 C38 1.389(4) .
C37 H37 0.9500 .
C38 H38 0.9500 .
C39 C44 1.394(4) .
C39 C40 1.394(4) .
C40 C41 1.402(5) .
C40 H40 0.9500 .
C41 C42 1.381(5) .
C41 H41 0.9500 .
C42 C43 1.393(5) .
C42 H42 0.9500 .
C43 C44 1.395(4) .
C43 H43 0.9500 .
C44 H44 0.9500 .
C45 C46 1.381(4) .
C45 N5 1.397(4) .
C45 C54 1.448(4) .
C46 C47 1.405(4) .
C46 H46 0.9500 .
C47 C48 1.367(5) .
C47 H47 0.9500 .
C48 C49 1.419(5) .
C48 H48 0.9500 .
C49 C50 1.420(5) .
C49 C54 1.428(4) .
C50 C51 1.364(5) .
C50 H50 0.9500 .
C51 C52 1.409(5) .
C51 H51 0.9500 .
C52 C53 1.376(4) .
C52 H52 0.9500 .
C53 N6 1.395(4) .
C53 C54 1.444(4) .
C55 C60 1.392(4) .
C55 C56 1.392(4) .
C56 C57 1.384(4) .
C56 H56 0.9500 .
C57 C58 1.395(5) .
C57 H57 0.9500 .
C58 C59 1.380(5) .
C58 H58 0.9500 .
C59 C60 1.386(4) .
C59 H59 0.9500 .
C60 H60 0.9500 .
C61 C66 1.391(4) .
C61 C62 1.407(4) .
C62 C63 1.379(5) .
C62 H62 0.9500 .
C63 C64 1.388(6) .
C63 H63 0.9500 .
C64 C65 1.379(5) .
C64 H64 0.9500 .
C65 C66 1.391(5) .
C65 H65 0.9500 .
C66 H66 0.9500 .
C67 O1 1.417(4) .
C67 C68 1.530(5) .
C67 H67A 0.9900 .
C67 H67B 0.9900 .
C68 C69 1.505(5) .
C68 H68A 0.9900 .
C68 H68B 0.9900 .
C69 C70 1.501(6) .
C69 H69A 0.9900 .
C69 H69B 0.9900 .
C70 O1 1.433(4) .
C70 H70A 0.9900 .
C70 H70B 0.9900 .
C71 O2 1.428(4) .
C71 C72 1.511(6) .
C71 H71A 0.9900 .
C71 H71B 0.9900 .
C72 C73 1.509(5) .
C72 H72A 0.9900 .
C72 H72B 0.9900 .
C73 C74 1.475(6) .
C73 H73A 0.9900 .
C73 H73B 0.9900 .
C74 O2 1.435(4) .
C74 H74A 0.9900 .
C74 H74B 0.9900 .
C77 C76 1.529(5) .
C77 C78 1.543(5) .
C77 H77A 0.9900 .
C77 H77B 0.9900 .
C78 O3 1.430(4) .
C78 H78A 0.9900 .
C78 H78B 0.9900 .
O3 C75 1.435(4) .
C75 C76 1.514(5) .
C75 H75A 0.9900 .
C75 H75B 0.9900 .
N6 Sn3 2.076(3) 3_756
C76 H76A 0.9900 .
C76 H76B 0.9900 .

loop_
_geom_torsion_atom_site_label_1
_geom_torsion_atom_site_label_2
_geom_torsion_atom_site_label_3
_geom_torsion_atom_site_label_4
_geom_torsion
_geom_torsion_site_symmetry_1
_geom_torsion_site_symmetry_4
N1 B1 B2 N3 -177.2(3) . .
N2 B1 B2 N3 -0.1(4) . .
N1 B1 B2 N4 -1.1(4) . .
N2 B1 B2 N4 176.0(3) . .
N1 C1 C2 C3 179.1(3) . .
C10 C1 C2 C3 -0.4(4) . .
C1 C2 C3 C4 1.0(5) . .
C2 C3 C4 C5 -0.3(5) . .
C3 C4 C5 C6 179.0(3) . .
C3 C4 C5 C10 -1.0(5) . .
C4 C5 C6 C7 -178.6(3) . .
C10 C5 C6 C7 1.4(5) . .
C5 C6 C7 C8 -1.9(5) . .
C6 C7 C8 C9 -0.2(5) . .
C7 C8 C9 N2 -177.4(3) . .
C7 C8 C9 C10 2.8(4) . .
C6 C5 C10 C9 1.1(4) . .
C4 C5 C10 C9 -178.9(3) . .
C6 C5 C10 C1 -178.4(3) . .
C4 C5 C10 C1 1.6(4) . .
C8 C9 C10 C5 -3.2(4) . .
N2 C9 C10 C5 177.0(3) . .
C8 C9 C10 C1 176.3(3) . .
N2 C9 C10 C1 -3.5(4) . .
C2 C1 C10 C5 -0.9(4) . .
N1 C1 C10 C5 179.6(3) . .
C2 C1 C10 C9 179.6(3) . .
N1 C1 C10 C9 0.1(4) . .
N3 C11 C12 C13 -178.7(3) . .
C20 C11 C12 C13 0.8(5) . .
C11 C12 C13 C14 -0.9(5) . .
C12 C13 C14 C15 0.0(5) . .
C13 C14 C15 C16 -177.7(3) . .
C13 C14 C15 C20 1.0(5) . .
C14 C15 C16 C17 178.0(3) . .
C20 C15 C16 C17 -0.8(5) . .
C15 C16 C17 C18 1.8(5) . .
C16 C17 C18 C19 -1.1(5) . .
C17 C18 C19 N4 179.8(3) . .
C17 C18 C19 C20 -0.5(4) . .
C16 C15 C20 C19 -0.8(4) . .
C14 C15 C20 C19 -179.6(3) . .
C16 C15 C20 C11 177.7(3) . .
C14 C15 C20 C11 -1.1(4) . .
C18 C19 C20 C15 1.4(4) . .
N4 C19 C20 C15 -178.8(3) . .
C18 C19 C20 C11 -177.0(3) . .
N4 C19 C20 C11 2.7(4) . .
C12 C11 C20 C15 0.2(4) . .
N3 C11 C20 C15 179.7(3) . .
C12 C11 C20 C19 178.6(3) . .
N3 C11 C20 C19 -1.8(4) . .
N2 Sn1 C21 C26 -119.9(2) . .
N3 Sn1 C21 C26 143.0(2) . .
C27 Sn1 C21 C26 17.0(3) . .
N2 Sn1 C21 C22 61.6(3) . .
N3 Sn1 C21 C22 -35.5(2) . .
C27 Sn1 C21 C22 -161.5(2) . .
C26 C21 C22 C23 2.0(5) . .
Sn1 C21 C22 C23 -179.4(2) . .
C21 C22 C23 C24 -1.1(5) . .
C22 C23 C24 C25 -0.7(5) . .
C23 C24 C25 C26 1.6(5) . .
C24 C25 C26 C21 -0.7(5) . .
C22 C21 C26 C25 -1.1(5) . .
Sn1 C21 C26 C25 -179.6(2) . .
N2 Sn1 C27 C28 -176.7(2) . .
N3 Sn1 C27 C28 -79.5(3) . .
C21 Sn1 C27 C28 43.2(3) . .
N2 Sn1 C27 C32 2.4(2) . .
N3 Sn1 C27 C32 99.6(2) . .
C21 Sn1 C27 C32 -137.7(2) . .
C32 C27 C28 C29 0.3(4) . .
Sn1 C27 C28 C29 179.4(2) . .
C27 C28 C29 C30 -0.2(5) . .
C28 C29 C30 C31 -0.3(5) . .
C29 C30 C31 C32 0.7(5) . .
C30 C31 C32 C27 -0.6(4) . .
C28 C27 C32 C31 0.1(4) . .
Sn1 C27 C32 C31 -179.0(2) . .
N1 Sn2 C33 C38 -149.5(2) . .
N4 Sn2 C33 C38 109.9(2) . .
C39 Sn2 C33 C38 -18.4(3) . .
N1 Sn2 C33 C34 29.9(3) . .
N4 Sn2 C33 C34 -70.7(3) . .
C39 Sn2 C33 C34 161.0(2) . .
C38 C33 C34 C35 -0.9(5) . .
Sn2 C33 C34 C35 179.6(3) . .
C33 C34 C35 C36 0.4(5) . .
C34 C35 C36 C37 0.6(6) . .
C35 C36 C37 C38 -1.2(5) . .
C36 C37 C38 C33 0.7(5) . .
C34 C33 C38 C37 0.4(5) . .
Sn2 C33 C38 C37 179.8(2) . .
N1 Sn2 C39 C44 -94.3(2) . .
N4 Sn2 C39 C44 5.2(3) . .
C33 Sn2 C39 C44 137.6(2) . .
N1 Sn2 C39 C40 86.5(3) . .
N4 Sn2 C39 C40 -174.0(2) . .
C33 Sn2 C39 C40 -41.5(3) . .
C44 C39 C40 C41 -0.2(5) . .
Sn2 C39 C40 C41 179.0(2) . .
C39 C40 C41 C42 -0.4(5) . .
C40 C41 C42 C43 0.7(5) . .
C41 C42 C43 C44 -0.4(5) . .
C40 C39 C44 C43 0.5(4) . .
Sn2 C39 C44 C43 -178.7(2) . .
C42 C43 C44 C39 -0.2(5) . .
N5 C45 C46 C47 179.2(3) . .
C54 C45 C46 C47 -1.5(4) . .
C45 C46 C47 C48 0.2(5) . .
C46 C47 C48 C49 1.1(5) . .
C47 C48 C49 C50 177.7(3) . .
C47 C48 C49 C54 -1.0(5) . .
C48 C49 C50 C51 -178.3(3) . .
C54 C49 C50 C51 0.4(5) . .
C49 C50 C51 C52 -1.3(5) . .
C50 C51 C52 C53 1.1(5) . .
C51 C52 C53 N6 179.1(3) . .
C51 C52 C53 C54 0.0(4) . .
C48 C49 C54 C53 179.4(3) . .
C50 C49 C54 C53 0.6(4) . .
C48 C49 C54 C45 -0.2(4) . .
C50 C49 C54 C45 -179.0(3) . .
C52 C53 C54 C49 -0.8(4) . .
N6 C53 C54 C49 -180.0(3) . .
C52 C53 C54 C45 178.8(3) . .
N6 C53 C54 C45 -0.4(4) . .
C46 C45 C54 C49 1.4(4) . .
N5 C45 C54 C49 -179.2(3) . .
C46 C45 C54 C53 -178.1(3) . .
N5 C45 C54 C53 1.3(4) . .
N6 Sn3 C55 C60 -156.8(2) 3_756 .
N5 Sn3 C55 C60 101.9(2) . .
C61 Sn3 C55 C60 -27.6(3) . .
N6 Sn3 C55 C56 19.9(3) 3_756 .
N5 Sn3 C55 C56 -81.4(3) . .
C61 Sn3 C55 C56 149.1(2) . .
C60 C55 C56 C57 -1.7(5) . .
Sn3 C55 C56 C57 -178.5(3) . .
C55 C56 C57 C58 0.8(5) . .
C56 C57 C58 C59 0.7(5) . .
C57 C58 C59 C60 -1.2(5) . .
C58 C59 C60 C55 0.2(5) . .
C56 C55 C60 C59 1.2(5) . .
Sn3 C55 C60 C59 178.0(2) . .
N6 Sn3 C61 C66 92.3(3) 3_756 .
N5 Sn3 C61 C66 -169.5(2) . .
C55 Sn3 C61 C66 -34.5(3) . .
N6 Sn3 C61 C62 -88.3(3) 3_756 .
N5 Sn3 C61 C62 9.9(3) . .
C55 Sn3 C61 C62 144.9(2) . .
C66 C61 C62 C63 0.2(5) . .
Sn3 C61 C62 C63 -179.2(3) . .
C61 C62 C63 C64 0.5(5) . .
C62 C63 C64 C65 -0.9(6) . .
C63 C64 C65 C66 0.6(6) . .
C64 C65 C66 C61 0.1(5) . .
C62 C61 C66 C65 -0.5(5) . .
Sn3 C61 C66 C65 178.9(3) . .
O1 C67 C68 C69 26.5(4) . .
C67 C68 C69 C70 -35.6(4) . .
C68 C69 C70 O1 33.4(4) . .
O2 C71 C72 C73 25.1(5) . .
C71 C72 C73 C74 -34.1(5) . .
C72 C73 C74 O2 31.9(5) . .
C76 C77 C78 O3 2.1(4) . .
C77 C78 O3 C75 -27.4(4) . .
C78 O3 C75 C76 42.4(3) . .
C2 C1 N1 B1 -176.9(3) . .
C10 C1 N1 B1 2.6(4) . .
C2 C1 N1 Sn2 -6.1(4) . .
C10 C1 N1 Sn2 173.4(2) . .
N2 B1 N1 C1 -2.0(5) . .
B2 B1 N1 C1 175.0(3) . .
N2 B1 N1 Sn2 -174.9(2) . .
B2 B1 N1 Sn2 2.0(3) . .
N4 Sn2 N1 C1 -173.5(3) . .
C33 Sn2 N1 C1 68.5(3) . .
C39 Sn2 N1 C1 -63.9(3) . .
N4 Sn2 N1 B1 -1.9(2) . .
C33 Sn2 N1 B1 -119.9(2) . .
C39 Sn2 N1 B1 107.7(2) . .
C8 C9 N2 B1 -175.7(3) . .
C10 C9 N2 B1 4.1(4) . .
C8 C9 N2 Sn1 7.4(4) . .
C10 C9 N2 Sn1 -172.8(2) . .
N1 B1 N2 C9 -1.6(4) . .
B2 B1 N2 C9 -178.5(3) . .
N1 B1 N2 Sn1 176.2(3) . .
B2 B1 N2 Sn1 -0.7(3) . .
N3 Sn1 N2 C9 178.1(3) . .
C27 Sn1 N2 C9 -70.6(3) . .
C21 Sn1 N2 C9 74.1(3) . .
N3 Sn1 N2 B1 0.9(2) . .
C27 Sn1 N2 B1 112.2(2) . .
C21 Sn1 N2 B1 -103.1(2) . .
C12 C11 N3 B2 179.8(3) . .
C20 C11 N3 B2 0.3(4) . .
C12 C11 N3 Sn1 -6.5(4) . .
C20 C11 N3 Sn1 174.0(2) . .
N4 B2 N3 C11 0.3(4) . .
B1 B2 N3 C11 176.1(3) . .
N4 B2 N3 Sn1 -175.0(2) . .
B1 B2 N3 Sn1 0.8(3) . .
N2 Sn1 N3 C11 -175.2(3) . .
C27 Sn1 N3 C11 77.1(3) . .
C21 Sn1 N3 C11 -58.6(3) . .
N2 Sn1 N3 B2 -1.0(2) . .
C27 Sn1 N3 B2 -108.7(2) . .
C21 Sn1 N3 B2 115.6(2) . .
C18 C19 N4 B2 177.6(3) . .
C20 C19 N4 B2 -2.1(4) . .
C18 C19 N4 Sn2 4.9(4) . .
C20 C19 N4 Sn2 -174.8(2) . .
N3 B2 N4 C19 0.7(4) . .
B1 B2 N4 C19 -175.2(3) . .
N3 B2 N4 Sn2 175.3(2) . .
B1 B2 N4 Sn2 -0.6(3) . .
N1 Sn2 N4 C19 174.7(3) . .
C33 Sn2 N4 C19 -74.4(3) . .
C39 Sn2 N4 C19 58.4(3) . .
N1 Sn2 N4 B2 1.3(2) . .
C33 Sn2 N4 B2 112.2(2) . .
C39 Sn2 N4 B2 -114.9(2) . .
C46 C45 N5 B3 178.1(3) . .
C54 C45 N5 B3 -1.2(4) . .
C46 C45 N5 Sn3 2.1(4) . .
C54 C45 N5 Sn3 -177.3(2) . .
N6 B3 N5 C45 0.5(4) . .
B3 B3 N5 C45 -178.6(3) 3_756 .
N6 B3 N5 Sn3 177.6(3) . .
B3 B3 N5 Sn3 -1.5(4) 3_756 .
N6 Sn3 N5 C45 178.8(3) 3_756 .
C61 Sn3 N5 C45 64.3(3) . .
C55 Sn3 N5 C45 -70.1(3) . .
N6 Sn3 N5 B3 2.4(2) 3_756 .
C61 Sn3 N5 B3 -112.0(2) . .
C55 Sn3 N5 B3 113.6(2) . .
C52 C53 N6 B3 -179.5(3) . .
C54 C53 N6 B3 -0.4(4) . .
C52 C53 N6 Sn3 3.3(4) . 3_756
C54 C53 N6 Sn3 -177.5(2) . 3_756
N5 B3 N6 C53 0.4(5) . .
B3 B3 N6 C53 179.4(3) 3_756 .
N5 B3 N6 Sn3 178.2(2) . 3_756
B3 B3 N6 Sn3 -2.7(4) 3_756 3_756
C68 C67 O1 C70 -6.0(4) . .
C69 C70 O1 C67 -17.3(4) . .
C72 C71 O2 C74 -5.7(4) . .
C73 C74 O2 C71 -16.7(5) . .
O3 C75 C76 C77 -39.6(3) . .
C78 C77 C76 C75 22.3(4) . .
